data_4346195
loop_
_publ_author_name
'England, Jason'
'Prakash, Jai'
'Cranswick, Matthew A.'
'Mandal, Debasish'
'Guo, Yisong'
'M\"unck, Eckard'
'Shaik, Sason'
'Que, Jr, Lawrence'

_publ_section_title
;
 Oxoiron(IV) Complex of the Ethylene-Bridged Dialkylcyclam Ligand Me2EBC.
;
_journal_issue 16
_journal_name_full 'Inorganic chemistry'
_journal_page_first 7828
_journal_page_last 7839
_journal_paper_doi 10.1021/acs.inorgchem.5b00861
_journal_volume 54
_journal_year 2015
_chemical_formula_moiety 'C18 H36 Fe N6, 2(Cl O4)'
_chemical_formula_sum 'C18 H36 Cl2 Fe N6 O8'
_chemical_formula_weight 591.28
_chemical_name_common 09170b
_space_group_IT_number 14
_space_group_name_Hall '-P 2ybc'
_space_group_name_H-M_alt 'P 1 21/c 1'
_symmetry_cell_setting monoclinic
_symmetry_space_group_name_H-M 'P 1 21/c 1'
_atom_sites_solution_hydrogens geom
_atom_sites_solution_primary direct
_atom_sites_solution_secondary difmap
_audit_creation_method SHELXL-97
_cell_angle_alpha 90.00
_cell_angle_beta 117.781(3)
_cell_angle_gamma 90.00
_cell_formula_units_Z 4
_cell_length_a 18.193(5)
_cell_length_b 8.555(2)
_cell_length_c 18.344(5)
_cell_measurement_reflns_used 2947
_cell_measurement_temperature 123(2)
_cell_measurement_theta_max 25.02
_cell_measurement_theta_min 2.53
_cell_volume 2526.0(11)
_computing_cell_refinement 'Bruker SMART'
_computing_data_collection 'Bruker SMART'
_computing_data_reduction 'Bruker SAINT'
_computing_molecular_graphics 'Bruker SHELXTL'
_computing_publication_material 'Bruker SHELXTL'
_computing_structure_refinement 'Bruker SHELXTL'
_computing_structure_solution 'Bruker SHELXTL'
_diffrn_ambient_temperature 123(2)
_diffrn_measured_fraction_theta_full 0.989
_diffrn_measured_fraction_theta_max 0.989
_diffrn_measurement_device_type 'CCD area detector'
_diffrn_measurement_method 'phi and omega scans'
_diffrn_radiation_monochromator graphite
_diffrn_radiation_source 'sealed tube'
_diffrn_radiation_type MoK\a
_diffrn_radiation_wavelength 0.71073
_diffrn_reflns_av_R_equivalents 0.0345
_diffrn_reflns_av_sigmaI/netI 0.0329
_diffrn_reflns_limit_h_max 19
_diffrn_reflns_limit_h_min -21
_diffrn_reflns_limit_k_max 10
_diffrn_reflns_limit_k_min 0
_diffrn_reflns_limit_l_max 21
_diffrn_reflns_limit_l_min 0
_diffrn_reflns_number 24720
_diffrn_reflns_theta_full 25.15
_diffrn_reflns_theta_max 25.15
_diffrn_reflns_theta_min 1.27
_exptl_absorpt_coefficient_mu 0.864
_exptl_absorpt_correction_T_max 0.9186
_exptl_absorpt_correction_T_min 0.6973
_exptl_absorpt_correction_type multi-scan
_exptl_absorpt_process_details 'TWINABS (Sheldrick, 2008/2)'
_exptl_crystal_colour Colorless
_exptl_crystal_density_diffrn 1.555
_exptl_crystal_density_method 'not measured'
_exptl_crystal_description Plate
_exptl_crystal_F_000 1240
_exptl_crystal_size_max 0.45
_exptl_crystal_size_mid 0.35
_exptl_crystal_size_min 0.10
_refine_diff_density_max 1.004
_refine_diff_density_min -0.519
_refine_diff_density_rms 0.096
_refine_ls_extinction_method none
_refine_ls_goodness_of_fit_ref 1.066
_refine_ls_hydrogen_treatment constr
_refine_ls_matrix_type full
_refine_ls_number_parameters 321
_refine_ls_number_reflns 4479
_refine_ls_number_restraints 0
_refine_ls_restrained_S_all 1.066
_refine_ls_R_factor_all 0.0648
_refine_ls_R_factor_gt 0.0562
_refine_ls_shift/su_max 0.001
_refine_ls_shift/su_mean 0.000
_refine_ls_structure_factor_coef Fsqd
_refine_ls_weighting_details 'calc w=1/[\s^2^(Fo^2^)+(0.0777P)^2^+7.0448P] where P=(Fo^2^+2Fc^2^)/3'
_refine_ls_weighting_scheme calc
_refine_ls_wR_factor_gt 0.1450
_refine_ls_wR_factor_ref 0.1515
_reflns_number_gt 4011
_reflns_number_total 4479
_reflns_threshold_expression >2sigma(I)
_cod_data_source_file ic5b00861_si_002.cif
_cod_data_source_block 09170b
_cod_depositor_comments
;
The following automatic conversions were performed:

data item '_exptl_absorpt_correction_type' value 'Multi-scan' was
changed to 'multi-scan' in accordance with the
/home/saulius/struct/COD-crude-data/automatic-downloads/DataCite-retrospective/ACS/depositions/lib/dictionaries/cif_core.dic
dictionary named 'cif_core.dic' version 2.4.2 last updated on
2011-04-26.

data item '_symmetry_cell_setting' value 'Monoclinic' was changed to
'monoclinic' in accordance with the
/home/saulius/struct/COD-crude-data/automatic-downloads/DataCite-retrospective/ACS/depositions/lib/dictionaries/cif_core.dic
dictionary named 'cif_core.dic' version 2.4.2 last updated on
2011-04-26.

Automatic conversion script
Id: cif_fix_values 6909 2019-04-08 15:41:33Z antanas 
;
_cod_original_sg_symbol_H-M P2(1)/c
_cod_database_code 4346195

loop_
_symmetry_equiv_pos_as_xyz
'x, y, z'
'-x, y+1/2, -z+1/2'
'-x, -y, -z'
'x, -y-1/2, z-1/2'

loop_
_atom_site_label
_atom_site_type_symbol
_atom_site_fract_x
_atom_site_fract_y
_atom_site_fract_z
_atom_site_U_iso_or_equiv
_atom_site_adp_type
_atom_site_occupancy
_atom_site_symmetry_multiplicity
_atom_site_calc_flag
_atom_site_refinement_flags
Fe1 Fe 0.25905(4) 0.32003(7) 0.50912(4) 0.01887(18) Uani 1 1 d .
N1 N 0.1648(3) 0.1558(5) 0.4576(3) 0.0308(10) Uani 1 1 d .
C1 C 0.1479(4) 0.0996(7) 0.3722(3) 0.0379(13) Uani 1 1 d .
H1A H 0.1040 0.0188 0.3536 0.046 Uiso 1 1 calc R
H1B H 0.1261 0.1886 0.3334 0.046 Uiso 1 1 calc R
C2 C 0.2222(4) 0.0325(7) 0.3667(4) 0.0416(14) Uani 1 1 d .
H2A H 0.2031 -0.0073 0.3101 0.050 Uiso 1 1 calc R
H2B H 0.2429 -0.0582 0.4045 0.050 Uiso 1 1 calc R
C3 C 0.2945(4) 0.1425(7) 0.3870(3) 0.0396(13) Uani 1 1 d .
H3A H 0.3372 0.0881 0.3773 0.048 Uiso 1 1 calc R
H3B H 0.2749 0.2339 0.3496 0.048 Uiso 1 1 calc R
N2 N 0.3320(3) 0.1967(5) 0.4726(3) 0.0331(10) Uani 1 1 d .
C4 C 0.3995(3) 0.3153(7) 0.4799(3) 0.0355(12) Uani 1 1 d .
H4A H 0.4460 0.2594 0.4777 0.043 Uiso 1 1 calc R
H4B H 0.3758 0.3901 0.4334 0.043 Uiso 1 1 calc R
C5 C 0.4307(3) 0.4020(7) 0.5603(3) 0.0356(12) Uani 1 1 d .
H5A H 0.4586 0.3286 0.6070 0.043 Uiso 1 1 calc R
H5B H 0.4713 0.4828 0.5642 0.043 Uiso 1 1 calc R
N3 N 0.3589(2) 0.4759(5) 0.5636(3) 0.0314(10) Uani 1 1 d .
C6 C 0.3846(4) 0.5167(7) 0.6538(3) 0.0409(13) Uani 1 1 d .
H6A H 0.4347 0.5838 0.6748 0.049 Uiso 1 1 calc R
H6B H 0.3396 0.5794 0.6553 0.049 Uiso 1 1 calc R
C7 C 0.4033(4) 0.3789(8) 0.7128(4) 0.0440(14) Uani 1 1 d .
H7A H 0.4514 0.3213 0.7149 0.053 Uiso 1 1 calc R
H7B H 0.4202 0.4210 0.7687 0.053 Uiso 1 1 calc R
C8 C 0.3334(4) 0.2635(8) 0.6927(3) 0.0408(14) Uani 1 1 d .
H8A H 0.3517 0.1831 0.7364 0.049 Uiso 1 1 calc R
H8B H 0.2852 0.3189 0.6918 0.049 Uiso 1 1 calc R
N4 N 0.3071(3) 0.1858(5) 0.6121(2) 0.0300(10) Uani 1 1 d .
C9 C 0.2315(4) 0.0826(7) 0.6018(4) 0.0443(14) Uani 1 1 d .
H9A H 0.2513 -0.0066 0.6406 0.053 Uiso 1 1 calc R
H9B H 0.1929 0.1455 0.6141 0.053 Uiso 1 1 calc R
C10 C 0.1868(4) 0.0229(7) 0.5133(4) 0.0412(13) Uani 1 1 d .
H10A H 0.2234 -0.0491 0.5029 0.049 Uiso 1 1 calc R
H10B H 0.1360 -0.0348 0.5041 0.049 Uiso 1 1 calc R
C11 C 0.3732(3) 0.0645(6) 0.5307(3) 0.0282(11) Uani 1 1 d .
H11A H 0.4313 0.0559 0.5403 0.034 Uiso 1 1 calc R
H11B H 0.3444 -0.0339 0.5045 0.034 Uiso 1 1 calc R
C12 C 0.3737(3) 0.0815(6) 0.6135(3) 0.0293(11) Uani 1 1 d .
H12A H 0.3674 -0.0234 0.6327 0.035 Uiso 1 1 calc R
H12B H 0.4284 0.1232 0.6540 0.035 Uiso 1 1 calc R
C13 C 0.0829(3) 0.2207(7) 0.4408(4) 0.0398(14) Uani 1 1 d .
H13A H 0.0393 0.1443 0.4096 0.060 Uiso 1 1 calc R
H13B H 0.0725 0.3172 0.4088 0.060 Uiso 1 1 calc R
H13C H 0.0826 0.2433 0.4931 0.060 Uiso 1 1 calc R
C14 C 0.3428(4) 0.6310(6) 0.5242(4) 0.0450(15) Uani 1 1 d .
H14A H 0.3905 0.6995 0.5553 0.067 Uiso 1 1 calc R
H14B H 0.2930 0.6762 0.5235 0.067 Uiso 1 1 calc R
H14C H 0.3342 0.6203 0.4675 0.067 Uiso 1 1 calc R
N5 N 0.2081(2) 0.4394(5) 0.4074(2) 0.0254(9) Uani 1 1 d .
C15 C 0.1743(3) 0.5125(6) 0.3494(3) 0.0270(10) Uani 1 1 d .
C16 C 0.1333(3) 0.6106(7) 0.2760(3) 0.0341(12) Uani 1 1 d .
H16A H 0.1229 0.5491 0.2271 0.051 Uiso 1 1 calc R
H16B H 0.1691 0.6997 0.2806 0.051 Uiso 1 1 calc R
H16C H 0.0804 0.6488 0.2711 0.051 Uiso 1 1 calc R
N6 N 0.1973(2) 0.4499(5) 0.5488(2) 0.0237(9) Uani 1 1 d .
C17 C 0.1609(3) 0.5343(6) 0.5678(3) 0.0249(10) Uani 1 1 d .
C18 C 0.1120(3) 0.6388(6) 0.5910(3) 0.0318(11) Uani 1 1 d .
H18A H 0.0775 0.5769 0.6083 0.048 Uiso 1 1 calc R
H18B H 0.0762 0.7040 0.5437 0.048 Uiso 1 1 calc R
H18C H 0.1493 0.7058 0.6367 0.048 Uiso 1 1 calc R
Cl1 Cl 0.35681(7) 0.76662(17) 0.80485(8) 0.0337(3) Uani 1 1 d .
O1 O 0.2869(2) 0.6723(5) 0.7530(2) 0.0465(10) Uani 1 1 d .
O2 O 0.4063(3) 0.6869(5) 0.8806(3) 0.0507(11) Uani 1 1 d .
O3 O 0.4047(3) 0.8058(6) 0.7641(2) 0.0502(12) Uani 1 1 d .
O4 O 0.3281(3) 0.9116(6) 0.8238(3) 0.0673(14) Uani 1 1 d .
Cl2 Cl 0.03345(8) 0.24922(16) 0.64808(8) 0.0357(3) Uani 1 1 d .
O5 O 0.0143(3) 0.1834(5) 0.7093(2) 0.0424(10) Uani 1 1 d .
O6 O 0.1186(2) 0.2967(5) 0.6854(3) 0.0461(10) Uani 1 1 d .
O7 O -0.0196(3) 0.3806(5) 0.6103(3) 0.0549(11) Uani 1 1 d .
O8 O 0.0209(3) 0.1333(5) 0.5865(3) 0.0573(13) Uani 1 1 d .

loop_
_atom_site_aniso_label
_atom_site_aniso_U_11
_atom_site_aniso_U_22
_atom_site_aniso_U_33
_atom_site_aniso_U_23
_atom_site_aniso_U_13
_atom_site_aniso_U_12
Fe1 0.0198(3) 0.0173(3) 0.0183(3) 0.0018(3) 0.0078(3) 0.0034(3)
N1 0.027(2) 0.019(2) 0.035(2) -0.0005(18) 0.0057(19) 0.0010(16)
C1 0.040(3) 0.031(3) 0.036(3) -0.002(2) 0.013(3) -0.001(2)
C2 0.043(3) 0.027(3) 0.058(4) 0.006(3) 0.026(3) 0.006(3)
C3 0.046(3) 0.034(3) 0.037(3) -0.002(2) 0.018(3) 0.007(3)
N2 0.042(3) 0.033(2) 0.028(2) 0.0101(19) 0.020(2) 0.016(2)
C4 0.026(3) 0.038(3) 0.039(3) -0.001(2) 0.013(2) 0.007(2)
C5 0.031(3) 0.032(3) 0.044(3) -0.003(2) 0.018(2) -0.001(2)
N3 0.025(2) 0.022(2) 0.047(3) -0.0002(19) 0.017(2) 0.0012(17)
C6 0.037(3) 0.046(3) 0.036(3) -0.011(3) 0.013(3) -0.004(3)
C7 0.041(3) 0.051(4) 0.042(3) 0.003(3) 0.022(3) 0.007(3)
C8 0.040(3) 0.052(4) 0.029(3) 0.005(3) 0.015(2) 0.007(3)
N4 0.035(2) 0.035(2) 0.023(2) 0.0074(18) 0.0153(18) 0.015(2)
C9 0.042(3) 0.034(3) 0.046(3) 0.007(3) 0.012(3) 0.009(3)
C10 0.037(3) 0.035(3) 0.050(3) 0.006(3) 0.019(3) -0.001(3)
C11 0.029(3) 0.024(2) 0.027(2) 0.004(2) 0.010(2) 0.011(2)
C12 0.027(3) 0.028(3) 0.030(3) 0.011(2) 0.011(2) 0.010(2)
C13 0.022(2) 0.034(3) 0.055(4) 0.007(3) 0.011(3) 0.000(2)
C14 0.037(3) 0.025(3) 0.057(4) 0.000(3) 0.008(3) -0.002(2)
N5 0.026(2) 0.023(2) 0.025(2) 0.0028(17) 0.0102(17) 0.0031(17)
C15 0.027(2) 0.022(2) 0.029(3) 0.003(2) 0.011(2) 0.001(2)
C16 0.031(3) 0.033(3) 0.027(3) 0.010(2) 0.005(2) 0.000(2)
N6 0.020(2) 0.024(2) 0.0230(19) 0.0019(16) 0.0076(17) 0.0024(17)
C17 0.024(2) 0.026(2) 0.023(2) 0.0007(19) 0.009(2) 0.002(2)
C18 0.030(3) 0.033(3) 0.034(3) -0.007(2) 0.017(2) 0.003(2)
Cl1 0.0245(6) 0.0477(7) 0.0257(6) 0.0018(5) 0.0090(5) -0.0077(5)
O1 0.0279(19) 0.070(3) 0.037(2) -0.012(2) 0.0116(17) -0.0170(19)
O2 0.041(2) 0.053(3) 0.041(2) 0.015(2) 0.0038(19) -0.009(2)
O3 0.042(2) 0.077(3) 0.035(2) -0.005(2) 0.0204(19) -0.020(2)
O4 0.069(3) 0.048(3) 0.085(4) -0.012(3) 0.037(3) 0.005(2)
Cl2 0.0345(6) 0.0308(6) 0.0314(7) 0.0037(5) 0.0067(5) -0.0033(6)
O5 0.043(2) 0.040(2) 0.040(2) 0.0047(18) 0.0156(19) -0.0058(19)
O6 0.036(2) 0.051(3) 0.046(2) -0.0075(19) 0.0142(18) -0.0076(18)
O7 0.052(3) 0.046(2) 0.058(3) 0.021(2) 0.018(2) 0.015(2)
O8 0.082(3) 0.045(2) 0.042(2) -0.012(2) 0.027(2) -0.021(2)

loop_
_atom_type_symbol
_atom_type_description
_atom_type_scat_dispersion_real
_atom_type_scat_dispersion_imag
_atom_type_scat_source
C C 0.0033 0.0016 'International Tables Vol C Tables 4.2.6.8 and 6.1.1.4'
H H 0.0000 0.0000 'International Tables Vol C Tables 4.2.6.8 and 6.1.1.4'
N N 0.0061 0.0033 'International Tables Vol C Tables 4.2.6.8 and 6.1.1.4'
O O 0.0106 0.0060 'International Tables Vol C Tables 4.2.6.8 and 6.1.1.4'
Cl Cl 0.1484 0.1585 'International Tables Vol C Tables 4.2.6.8 and 6.1.1.4'
Fe Fe 0.3463 0.8444 'International Tables Vol C Tables 4.2.6.8 and 6.1.1.4'

loop_
_geom_angle_atom_site_label_1
_geom_angle_atom_site_label_2
_geom_angle_atom_site_label_3
_geom_angle
N5 Fe1 N6 87.65(16)
N5 Fe1 N4 176.67(18)
N6 Fe1 N4 92.79(16)
N5 Fe1 N2 92.80(17)
N6 Fe1 N2 175.11(19)
N4 Fe1 N2 87.05(16)
N5 Fe1 N1 89.73(17)
N6 Fe1 N1 93.36(17)
N4 Fe1 N1 86.95(18)
N2 Fe1 N1 91.52(19)
N5 Fe1 N3 92.49(17)
N6 Fe1 N3 88.96(17)
N4 Fe1 N3 90.82(18)
N2 Fe1 N3 86.15(19)
N1 Fe1 N3 176.85(16)
C10 N1 C13 111.1(4)
C10 N1 C1 109.4(4)
C13 N1 C1 101.7(4)
C10 N1 Fe1 108.2(3)
C13 N1 Fe1 112.3(3)
C1 N1 Fe1 114.1(3)
C2 C1 N1 115.4(5)
C2 C1 H1A 108.4
N1 C1 H1A 108.4
C2 C1 H1B 108.4
N1 C1 H1B 108.4
H1A C1 H1B 107.5
C1 C2 C3 116.6(5)
C1 C2 H2A 108.1
C3 C2 H2A 108.1
C1 C2 H2B 108.1
C3 C2 H2B 108.1
H2A C2 H2B 107.3
N2 C3 C2 112.1(5)
N2 C3 H3A 109.2
C2 C3 H3A 109.2
N2 C3 H3B 109.2
C2 C3 H3B 109.2
H3A C3 H3B 107.9
C3 N2 C11 110.7(4)
C3 N2 C4 104.7(4)
C11 N2 C4 108.7(4)
C3 N2 Fe1 117.8(3)
C11 N2 Fe1 110.2(3)
C4 N2 Fe1 104.1(3)
C5 C4 N2 109.2(4)
C5 C4 H4A 109.8
N2 C4 H4A 109.8
C5 C4 H4B 109.8
N2 C4 H4B 109.8
H4A C4 H4B 108.3
N3 C5 C4 108.3(4)
N3 C5 H5A 110.0
C4 C5 H5A 110.0
N3 C5 H5B 110.0
C4 C5 H5B 110.0
H5A C5 H5B 108.4
C14 N3 C5 110.1(4)
C14 N3 C6 102.4(4)
C5 N3 C6 108.1(4)
C14 N3 Fe1 114.1(3)
C5 N3 Fe1 107.2(3)
C6 N3 Fe1 114.8(3)
C7 C6 N3 116.3(5)
C7 C6 H6A 108.2
N3 C6 H6A 108.2
C7 C6 H6B 108.2
N3 C6 H6B 108.2
H6A C6 H6B 107.4
C8 C7 C6 116.5(5)
C8 C7 H7A 108.2
C6 C7 H7A 108.2
C8 C7 H7B 108.2
C6 C7 H7B 108.2
H7A C7 H7B 107.3
N4 C8 C7 112.3(5)
N4 C8 H8A 109.1
C7 C8 H8A 109.1
N4 C8 H8B 109.1
C7 C8 H8B 109.1
H8A C8 H8B 107.9
C8 N4 C12 111.6(4)
C8 N4 C9 103.2(4)
C12 N4 C9 108.9(4)
C8 N4 Fe1 118.3(3)
C12 N4 Fe1 110.4(3)
C9 N4 Fe1 103.5(3)
C10 C9 N4 108.6(5)
C10 C9 H9A 110.0
N4 C9 H9A 110.0
C10 C9 H9B 110.0
N4 C9 H9B 110.0
H9A C9 H9B 108.4
N1 C10 C9 108.8(5)
N1 C10 H10A 109.9
C9 C10 H10A 109.9
N1 C10 H10B 109.9
C9 C10 H10B 109.9
H10A C10 H10B 108.3
N2 C11 C12 114.0(4)
N2 C11 H11A 108.7
C12 C11 H11A 108.7
N2 C11 H11B 108.7
C12 C11 H11B 108.7
H11A C11 H11B 107.6
N4 C12 C11 114.3(4)
N4 C12 H12A 108.7
C11 C12 H12A 108.7
N4 C12 H12B 108.7
C11 C12 H12B 108.7
H12A C12 H12B 107.6
N1 C13 H13A 109.5
N1 C13 H13B 109.5
H13A C13 H13B 109.5
N1 C13 H13C 109.5
H13A C13 H13C 109.5
H13B C13 H13C 109.5
N3 C14 H14A 109.5
N3 C14 H14B 109.5
H14A C14 H14B 109.5
N3 C14 H14C 109.5
H14A C14 H14C 109.5
H14B C14 H14C 109.5
C15 N5 Fe1 175.3(4)
N5 C15 C16 178.0(6)
C15 C16 H16A 109.5
C15 C16 H16B 109.5
H16A C16 H16B 109.5
C15 C16 H16C 109.5
H16A C16 H16C 109.5
H16B C16 H16C 109.5
C17 N6 Fe1 174.8(4)
N6 C17 C18 178.1(5)
C17 C18 H18A 109.5
C17 C18 H18B 109.5
H18A C18 H18B 109.5
C17 C18 H18C 109.5
H18A C18 H18C 109.5
H18B C18 H18C 109.5
O3 Cl1 O2 111.1(3)
O3 Cl1 O1 110.7(3)
O2 Cl1 O1 109.9(3)
O3 Cl1 O4 107.5(3)
O2 Cl1 O4 108.0(3)
O1 Cl1 O4 109.5(3)
O6 Cl2 O7 110.1(3)
O6 Cl2 O5 109.9(2)
O7 Cl2 O5 109.4(3)
O6 Cl2 O8 108.2(3)
O7 Cl2 O8 109.7(3)
O5 Cl2 O8 109.6(3)

loop_
_geom_bond_atom_site_label_1
_geom_bond_atom_site_label_2
_geom_bond_distance
Fe1 N5 1.942(4)
Fe1 N6 1.946(4)
Fe1 N4 2.027(4)
Fe1 N2 2.037(4)
Fe1 N1 2.073(4)
Fe1 N3 2.094(4)
N1 C10 1.454(7)
N1 C13 1.482(7)
N1 C1 1.528(7)
C1 C2 1.513(8)
C1 H1A 0.9900
C1 H1B 0.9900
C2 C3 1.516(8)
C2 H2A 0.9900
C2 H2B 0.9900
C3 N2 1.467(7)
C3 H3A 0.9900
C3 H3B 0.9900
N2 C11 1.494(6)
N2 C4 1.549(7)
C4 C5 1.506(8)
C4 H4A 0.9900
C4 H4B 0.9900
C5 N3 1.476(7)
C5 H5A 0.9900
C5 H5B 0.9900
N3 C14 1.474(7)
N3 C6 1.536(7)
C6 C7 1.528(9)
C6 H6A 0.9900
C6 H6B 0.9900
C7 C8 1.513(9)
C7 H7A 0.9900
C7 H7B 0.9900
C8 N4 1.482(7)
C8 H8A 0.9900
C8 H8B 0.9900
N4 C12 1.495(6)
N4 C9 1.571(8)
C9 C10 1.525(8)
C9 H9A 0.9900
C9 H9B 0.9900
C10 H10A 0.9900
C10 H10B 0.9900
C11 C12 1.521(7)
C11 H11A 0.9900
C11 H11B 0.9900
C12 H12A 0.9900
C12 H12B 0.9900
C13 H13A 0.9800
C13 H13B 0.9800
C13 H13C 0.9800
C14 H14A 0.9800
C14 H14B 0.9800
C14 H14C 0.9800
N5 C15 1.136(6)
C15 C16 1.463(7)
C16 H16A 0.9800
C16 H16B 0.9800
C16 H16C 0.9800
N6 C17 1.139(6)
C17 C18 1.459(7)
C18 H18A 0.9800
C18 H18B 0.9800
C18 H18C 0.9800
Cl1 O3 1.427(4)
Cl1 O2 1.428(4)
Cl1 O1 1.430(4)
Cl1 O4 1.450(5)
Cl2 O6 1.430(4)
Cl2 O7 1.432(4)
Cl2 O5 1.437(4)
Cl2 O8 1.439(5)

loop_
_geom_torsion_atom_site_label_1
_geom_torsion_atom_site_label_2
_geom_torsion_atom_site_label_3
_geom_torsion_atom_site_label_4
_geom_torsion
N5 Fe1 N1 C10 171.2(4)
N6 Fe1 N1 C10 -101.1(4)
N4 Fe1 N1 C10 -8.5(4)
N2 Fe1 N1 C10 78.4(4)
N3 Fe1 N1 C10 36(3)
N5 Fe1 N1 C13 -65.9(4)
N6 Fe1 N1 C13 21.7(4)
N4 Fe1 N1 C13 114.4(4)
N2 Fe1 N1 C13 -158.7(4)
N3 Fe1 N1 C13 159(3)
N5 Fe1 N1 C1 49.2(3)
N6 Fe1 N1 C1 136.8(3)
N4 Fe1 N1 C1 -130.6(3)
N2 Fe1 N1 C1 -43.6(3)
N3 Fe1 N1 C1 -86(3)
C10 N1 C1 C2 -65.4(6)
C13 N1 C1 C2 177.0(5)
Fe1 N1 C1 C2 55.9(5)
N1 C1 C2 C3 -62.4(7)
C1 C2 C3 N2 63.1(7)
C2 C3 N2 C11 67.0(6)
C2 C3 N2 C4 -176.0(4)
C2 C3 N2 Fe1 -61.0(5)
N5 Fe1 N2 C3 -41.5(4)
N6 Fe1 N2 C3 -136.6(19)
N4 Fe1 N2 C3 135.2(4)
N1 Fe1 N2 C3 48.3(4)
N3 Fe1 N2 C3 -133.8(4)
N5 Fe1 N2 C11 -169.7(4)
N6 Fe1 N2 C11 95(2)
N4 Fe1 N2 C11 6.9(3)
N1 Fe1 N2 C11 -79.9(4)
N3 Fe1 N2 C11 97.9(4)
N5 Fe1 N2 C4 73.9(3)
N6 Fe1 N2 C4 -21(2)
N4 Fe1 N2 C4 -109.4(3)
N1 Fe1 N2 C4 163.7(3)
N3 Fe1 N2 C4 -18.4(3)
C3 N2 C4 C5 169.0(4)
C11 N2 C4 C5 -72.7(5)
Fe1 N2 C4 C5 44.7(4)
N2 C4 C5 N3 -56.2(6)
C4 C5 N3 C14 -87.2(5)
C4 C5 N3 C6 161.6(4)
C4 C5 N3 Fe1 37.4(5)
N5 Fe1 N3 C14 19.5(4)
N6 Fe1 N3 C14 -68.1(4)
N4 Fe1 N3 C14 -160.8(4)
N2 Fe1 N3 C14 112.2(4)
N1 Fe1 N3 C14 154(3)
N5 Fe1 N3 C5 -102.6(3)
N6 Fe1 N3 C5 169.8(4)
N4 Fe1 N3 C5 77.0(3)
N2 Fe1 N3 C5 -10.0(3)
N1 Fe1 N3 C5 32(3)
N5 Fe1 N3 C6 137.3(4)
N6 Fe1 N3 C6 49.7(4)
N4 Fe1 N3 C6 -43.0(4)
N2 Fe1 N3 C6 -130.0(4)
N1 Fe1 N3 C6 -88(3)
C14 N3 C6 C7 177.9(5)
C5 N3 C6 C7 -65.9(6)
Fe1 N3 C6 C7 53.6(6)
N3 C6 C7 C8 -59.3(7)
C6 C7 C8 N4 61.7(7)
C7 C8 N4 C12 67.0(6)
C7 C8 N4 C9 -176.2(5)
C7 C8 N4 Fe1 -62.7(6)
N5 Fe1 N4 C8 -137(3)
N6 Fe1 N4 C8 -39.6(4)
N2 Fe1 N4 C8 135.5(4)
N1 Fe1 N4 C8 -132.8(4)
N3 Fe1 N4 C8 49.4(4)
N5 Fe1 N4 C12 93(3)
N6 Fe1 N4 C12 -169.8(3)
N2 Fe1 N4 C12 5.3(3)
N1 Fe1 N4 C12 96.9(4)
N3 Fe1 N4 C12 -80.8(3)
N5 Fe1 N4 C9 -24(3)
N6 Fe1 N4 C9 73.8(3)
N2 Fe1 N4 C9 -111.1(3)
N1 Fe1 N4 C9 -19.4(3)
N3 Fe1 N4 C9 162.8(3)
C8 N4 C9 C10 168.0(4)
C12 N4 C9 C10 -73.3(5)
Fe1 N4 C9 C10 44.2(5)
C13 N1 C10 C9 -87.8(5)
C1 N1 C10 C9 160.7(4)
Fe1 N1 C10 C9 35.8(5)
N4 C9 C10 N1 -54.7(6)
C3 N2 C11 C12 -149.9(5)
C4 N2 C11 C12 95.6(5)
Fe1 N2 C11 C12 -17.9(5)
C8 N4 C12 C11 -150.3(5)
C9 N4 C12 C11 96.4(5)
Fe1 N4 C12 C11 -16.6(5)
N2 C11 C12 N4 23.2(7)
N6 Fe1 N5 C15 -17(5)
N4 Fe1 N5 C15 80(6)
N2 Fe1 N5 C15 167(5)
N1 Fe1 N5 C15 76(5)
N3 Fe1 N5 C15 -106(5)
Fe1 N5 C15 C16 108(17)
N5 Fe1 N6 C17 -23(4)
N4 Fe1 N6 C17 160(4)
N2 Fe1 N6 C17 72(5)
N1 Fe1 N6 C17 -113(4)
N3 Fe1 N6 C17 69(4)
Fe1 N6 C17 C18 114(15)
